data_7113537
loop_
_publ_author_name
'Hattori, Takanori'
'Matsukawa, Shoji'
'Kuwata, Shigeki'
'Ishii, Youichi'
'Hidai, Masanobu'

_publ_section_title
;
 Mono(sulfido)-bridged mixed-valence nitrosyl complex: protonation and
 oxidative addition of iodine across the Ir(II)--Ir(0) bond
;
_journal_coden_ASTM CHCOFS
_journal_issue 4
_journal_name_full
;
 Chemical Communications (Cambridge, United Kingdom)
;
_journal_page_first 510
_journal_page_last 511
_journal_paper_doi 10.1039/b211021k
_journal_year 2003
_chemical_formula_moiety 'C31 H39 Ir2 N O P2 S '
_chemical_formula_sum 'C31 H39 Ir2 N O P2 S'
_chemical_formula_weight 920.10
_space_group_IT_number 14
_symmetry_cell_setting monoclinic
_symmetry_Int_Tables_number 14
_symmetry_space_group_name_Hall '-P 2yn'
_symmetry_space_group_name_H-M 'P 1 21/n 1'
_audit_creation_date 'Thu Oct 10 20:52:14 2002'
_audit_creation_method 'by teXsan'
_cell_angle_alpha 90
_cell_angle_beta 98.33(3)
_cell_angle_gamma 90
_cell_formula_units_Z 4
_cell_length_a 12.841(4)
_cell_length_b 16.136(6)
_cell_length_c 15.616(6)
_cell_measurement_reflns_used 25
_cell_measurement_temperature 296.2
_cell_measurement_theta_max 20.0
_cell_measurement_theta_min 19.6
_cell_volume 3202(2)
_computing_cell_refinement 'MSC/AFC Diffractometer Control'
_computing_data_collection 'MSC/AFC Diffractometer Control'
_computing_data_reduction 'teXsan Ver. 1.11'
_computing_publication_material 'teXsan Ver. 1.11'
_computing_structure_refinement 'teXsan Ver. 1.10'
_computing_structure_solution 'DIRDIF94 (PATTY)'
_diffrn_measured_fraction_theta_full 0.9993
_diffrn_measured_fraction_theta_max 0.9993
_diffrn_measurement_device_type 'Rigaku AFC7R'
_diffrn_measurement_method \w-2\q
_diffrn_radiation_type 'Mo K\a'
_diffrn_radiation_wavelength 0.7107
_diffrn_reflns_av_R_equivalents 0.023
_diffrn_reflns_limit_h_max 16
_diffrn_reflns_limit_h_min 0
_diffrn_reflns_limit_k_max 20
_diffrn_reflns_limit_k_min 0
_diffrn_reflns_limit_l_max 20
_diffrn_reflns_limit_l_min -20
_diffrn_reflns_number 7956
_diffrn_reflns_theta_full 27.50
_diffrn_reflns_theta_max 27.50
_diffrn_standards_decay_% 1.00
_diffrn_standards_interval_count 150
_diffrn_standards_number 3
_exptl_absorpt_coefficient_mu 8.518
_exptl_absorpt_correction_T_max 0.997
_exptl_absorpt_correction_T_min 0.507
_exptl_absorpt_correction_type psi-scan
_exptl_absorpt_process_details '(North, Phillips & Mathews, 1968)'
_exptl_crystal_colour darkbrown
_exptl_crystal_density_diffrn 1.909
_exptl_crystal_density_method 'not measured'
_exptl_crystal_description prismatic
_exptl_crystal_size_max 0.500
_exptl_crystal_size_mid 0.300
_exptl_crystal_size_min 0.200
_refine_diff_density_max 5.01
_refine_diff_density_min -1.52
_refine_ls_extinction_coef 0.00017(8)
_refine_ls_extinction_method 'Zachariasen(1967) type 2 Gaussian isotropic'
_refine_ls_goodness_of_fit_ref 1.608
_refine_ls_hydrogen_treatment noref
_refine_ls_number_parameters 344
_refine_ls_number_reflns 4381
_refine_ls_R_factor_gt 0.0505
_refine_ls_shift/su_max 0.0021
_refine_ls_structure_factor_coef F
_refine_ls_weighting_details 'w = 1/[\s^2^(Fo) + 0.00014|Fo|^2^]'
_refine_ls_weighting_scheme calc
_refine_ls_wR_factor_ref 0.0498
_reflns_number_gt 4381
_reflns_number_total 7358
_cod_duplicate_entry 7103972
_cod_data_source_file 197634_197635.txt
_cod_data_source_block Compound3
_cod_original_cell_volume 3201(1)
_cod_original_formula_sum 'C31 H39 Ir2 N O P2 S '
_cod_database_code 7113537
_reflns_threshold_criterion F^2^>3.0\s(F^2^)

loop_
_symmetry_equiv_pos_as_xyz
x,y,z
1/2-x,1/2+y,1/2-z
-x,-y,-z
1/2+x,1/2-y,1/2+z

loop_
_atom_site_label
_atom_site_type_symbol
_atom_site_fract_x
_atom_site_fract_y
_atom_site_fract_z
_atom_site_U_iso_or_equiv
_atom_site_adp_type
_atom_site_occupancy
_atom_site_calc_flag
Ir(1) Ir 0.14013(4) 0.07287(3) 0.29855(4) 0.0339(1) Uani 1.00 d
Ir(2) Ir -0.05642(4) 0.11802(4) 0.24536(4) 0.0390(2) Uani 1.00 d
S(1) S 0.0140(3) 0.1084(2) 0.3849(2) 0.046(1) Uani 1.00 d
P(1) P 0.1961(3) 0.2040(2) 0.2968(3) 0.046(1) Uani 1.00 d
P(2) P -0.2250(3) 0.1068(2) 0.2761(2) 0.0398(10) Uani 1.00 d
O(1) O -0.076(1) 0.1596(9) 0.0602(8) 0.096(5) Uani 1.00 d
N(1) N -0.0665(9) 0.1379(7) 0.1352(9) 0.055(4) Uani 1.00 d
C(1) C 0.1704(10) -0.0216(9) 0.2012(10) 0.045(4) Uani 1.00 d
C(2) C 0.2680(10) 0.0055(8) 0.2482(9) 0.040(4) Uani 1.00 d
C(3) C 0.271(1) -0.0162(9) 0.3376(10) 0.047(4) Uani 1.00 d
C(4) C 0.175(1) -0.0576(8) 0.3433(9) 0.043(4) Uani 1.00 d
C(5) C 0.1119(9) -0.0600(8) 0.2591(9) 0.038(4) Uani 1.00 d
C(6) C 0.141(1) -0.017(1) 0.105(1) 0.067(6) Uani 1.00 d
C(7) C 0.360(1) 0.041(1) 0.208(1) 0.072(6) Uani 1.00 d
C(8) C 0.361(1) -0.008(1) 0.409(1) 0.074(6) Uani 1.00 d
C(9) C 0.145(1) -0.0946(10) 0.425(1) 0.064(6) Uani 1.00 d
C(10) C 0.009(1) -0.1029(10) 0.238(1) 0.063(5) Uani 1.00 d
C(11) C 0.126(2) 0.285(1) 0.343(1) 0.097(8) Uani 1.00 d
C(12) C 0.205(2) 0.246(1) 0.192(1) 0.123(10) Uani 1.00 d
C(13) C 0.326(1) 0.222(1) 0.357(1) 0.091(7) Uani 1.00 d
C(14) C -0.2610(10) 0.0058(8) 0.3154(9) 0.040(4) Uani 1.00 d
C(15) C -0.193(1) -0.0357(9) 0.3772(9) 0.048(4) Uani 1.00 d
C(16) C -0.219(1) -0.112(1) 0.410(1) 0.061(5) Uani 1.00 d
C(17) C -0.314(2) -0.148(1) 0.378(1) 0.076(7) Uani 1.00 d
C(18) C -0.383(1) -0.108(1) 0.319(1) 0.080(7) Uani 1.00 d
C(19) C -0.357(1) -0.033(1) 0.285(1) 0.068(6) Uani 1.00 d
C(20) C -0.321(1) 0.1223(9) 0.1795(8) 0.042(4) Uani 1.00 d
C(21) C -0.314(1) 0.070(1) 0.109(1) 0.067(5) Uani 1.00 d
C(22) C -0.386(2) 0.074(1) 0.035(1) 0.080(7) Uani 1.00 d
C(23) C -0.464(1) 0.133(2) 0.028(1) 0.086(7) Uani 1.00 d
C(24) C -0.469(1) 0.186(1) 0.095(1) 0.076(7) Uani 1.00 d
C(25) C -0.398(1) 0.181(1) 0.169(1) 0.061(5) Uani 1.00 d
C(26) C -0.2706(10) 0.1808(9) 0.3517(9) 0.043(4) Uani 1.00 d
C(27) C -0.356(1) 0.1632(10) 0.3934(9) 0.051(5) Uani 1.00 d
C(28) C -0.391(1) 0.222(1) 0.447(1) 0.075(6) Uani 1.00 d
C(29) C -0.344(2) 0.298(1) 0.457(1) 0.080(7) Uani 1.00 d
C(30) C -0.260(2) 0.315(1) 0.416(1) 0.082(7) Uani 1.00 d
C(31) C -0.221(1) 0.2560(10) 0.365(1) 0.064(5) Uani 1.00 d
H(1) H 0.0759 0.0121 0.0916 0.0798 Uiso 1.00 calc
H(2) H 0.1941 0.0123 0.0807 0.0798 Uiso 1.00 calc
H(3) H 0.1338 -0.0709 0.0814 0.0798 Uiso 1.00 calc
H(4) H 0.4172 0.0024 0.2164 0.0863 Uiso 1.00 calc
H(5) H 0.3392 0.0496 0.1482 0.0863 Uiso 1.00 calc
H(6) H 0.3820 0.0917 0.2356 0.0863 Uiso 1.00 calc
H(7) H 0.3858 -0.0617 0.4276 0.0883 Uiso 1.00 calc
H(8) H 0.4163 0.0222 0.3895 0.0883 Uiso 1.00 calc
H(9) H 0.3384 0.0203 0.4567 0.0883 Uiso 1.00 calc
H(10) H 0.1461 -0.0526 0.4675 0.0770 Uiso 1.00 calc
H(11) H 0.0771 -0.1182 0.4131 0.0770 Uiso 1.00 calc
H(12) H 0.1949 -0.1365 0.4453 0.0770 Uiso 1.00 calc
H(13) H -0.0420 -0.0649 0.2119 0.0757 Uiso 1.00 calc
H(14) H 0.0160 -0.1475 0.1999 0.0757 Uiso 1.00 calc
H(15) H -0.0117 -0.1237 0.2902 0.0757 Uiso 1.00 calc
H(16) H 0.1568 0.3373 0.3331 0.1160 Uiso 1.00 calc
H(17) H 0.0544 0.2852 0.3163 0.1160 Uiso 1.00 calc
H(18) H 0.1291 0.2764 0.4033 0.1160 Uiso 1.00 calc
H(19) H 0.2411 0.2973 0.1986 0.1473 Uiso 1.00 calc
H(20) H 0.2430 0.2082 0.1614 0.1473 Uiso 1.00 calc
H(21) H 0.1365 0.2536 0.1617 0.1473 Uiso 1.00 calc
H(22) H 0.3229 0.2149 0.4174 0.1090 Uiso 1.00 calc
H(23) H 0.3743 0.1840 0.3393 0.1090 Uiso 1.00 calc
H(24) H 0.3473 0.2771 0.3472 0.1090 Uiso 1.00 calc
H(25) H -0.1263 -0.0116 0.3981 0.0576 Uiso 1.00 calc
H(26) H -0.1716 -0.1394 0.4530 0.0731 Uiso 1.00 calc
H(27) H -0.3307 -0.2016 0.3977 0.0914 Uiso 1.00 calc
H(28) H -0.4499 -0.1311 0.3003 0.0955 Uiso 1.00 calc
H(29) H -0.4043 -0.0067 0.2413 0.0819 Uiso 1.00 calc
H(30) H -0.2575 0.0312 0.1125 0.0803 Uiso 1.00 calc
H(31) H -0.3829 0.0359 -0.0113 0.0965 Uiso 1.00 calc
H(32) H -0.5135 0.1375 -0.0228 0.1030 Uiso 1.00 calc
H(33) H -0.5222 0.2275 0.0900 0.0910 Uiso 1.00 calc
H(34) H -0.4021 0.2194 0.2145 0.0732 Uiso 1.00 calc
H(35) H -0.3904 0.1110 0.3854 0.0614 Uiso 1.00 calc
H(36) H -0.4485 0.2096 0.4766 0.0896 Uiso 1.00 calc
H(37) H -0.3694 0.3381 0.4932 0.0965 Uiso 1.00 calc
H(38) H -0.2269 0.3675 0.4235 0.0979 Uiso 1.00 calc
H(39) H -0.1604 0.2677 0.3384 0.0766 Uiso 1.00 calc

loop_
_atom_site_aniso_label
_atom_site_aniso_U_11
_atom_site_aniso_U_22
_atom_site_aniso_U_33
_atom_site_aniso_U_12
_atom_site_aniso_U_13
_atom_site_aniso_U_23
Ir(1) 0.0221(2) 0.0319(3) 0.0477(3) -0.0008(2) 0.0051(2) -0.0012(3)
Ir(2) 0.0244(3) 0.0391(3) 0.0534(3) 0.0029(2) 0.0052(2) 0.0006(3)
S(1) 0.034(2) 0.055(2) 0.050(2) 0.004(2) 0.012(2) -0.004(2)
P(1) 0.040(2) 0.036(2) 0.062(3) -0.010(2) 0.003(2) -0.003(2)
P(2) 0.023(2) 0.042(2) 0.053(2) 0.006(2) 0.004(2) 0.000(2)
O(1) 0.12(1) 0.11(1) 0.056(8) 0.017(10) 0.023(8) 0.006(8)
N(1) 0.039(7) 0.044(8) 0.079(10) -0.006(6) -0.001(7) 0.000(7)
C(1) 0.025(7) 0.042(8) 0.067(10) 0.016(6) 0.002(7) 0.000(8)
C(2) 0.030(7) 0.036(8) 0.057(9) 0.005(6) 0.016(6) 0.001(7)
C(3) 0.026(7) 0.051(9) 0.065(10) 0.003(7) 0.006(7) 0.000(8)
C(4) 0.039(8) 0.031(8) 0.061(9) 0.007(6) 0.016(7) 0.001(7)
C(5) 0.017(6) 0.044(8) 0.051(8) 0.009(6) 0.000(6) -0.007(7)
C(6) 0.07(1) 0.05(1) 0.08(1) 0.020(9) 0.007(9) 0.000(9)
C(7) 0.05(1) 0.07(1) 0.10(1) 0.006(10) 0.038(10) -0.01(1)
C(8) 0.06(1) 0.07(1) 0.08(1) 0.023(10) -0.015(9) 0.00(1)
C(9) 0.07(1) 0.05(1) 0.07(1) -0.005(9) 0.012(9) -0.004(9)
C(10) 0.048(9) 0.06(1) 0.09(1) -0.004(8) 0.012(9) -0.012(9)
C(11) 0.11(2) 0.032(10) 0.16(2) -0.01(1) 0.04(1) -0.02(1)
C(12) 0.22(3) 0.08(1) 0.07(1) -0.06(2) 0.02(2) 0.00(1)
C(13) 0.07(1) 0.06(1) 0.14(2) -0.04(1) 0.01(1) -0.03(1)
C(14) 0.027(7) 0.042(8) 0.051(8) -0.001(6) 0.002(6) -0.010(7)
C(15) 0.045(9) 0.042(8) 0.054(9) -0.007(7) -0.002(7) 0.001(7)
C(16) 0.07(1) 0.05(1) 0.06(1) 0.003(9) 0.013(9) -0.002(9)
C(17) 0.08(1) 0.05(1) 0.10(1) -0.03(1) 0.02(1) -0.01(1)
C(18) 0.06(1) 0.08(1) 0.10(2) -0.04(1) 0.00(1) 0.00(1)
C(19) 0.038(9) 0.06(1) 0.10(1) -0.013(9) 0.001(9) 0.01(1)
C(20) 0.032(7) 0.051(9) 0.042(8) 0.007(7) -0.004(6) 0.005(7)
C(21) 0.035(8) 0.08(1) 0.08(1) 0.006(9) -0.016(8) -0.01(1)
C(22) 0.08(1) 0.10(2) 0.06(1) -0.02(1) 0.002(10) -0.03(1)
C(23) 0.037(10) 0.13(2) 0.08(1) -0.01(1) -0.011(9) 0.02(1)
C(24) 0.05(1) 0.10(2) 0.07(1) 0.03(1) 0.003(10) 0.02(1)
C(25) 0.038(9) 0.07(1) 0.08(1) 0.013(8) 0.007(8) 0.015(10)
C(26) 0.023(7) 0.052(9) 0.050(8) 0.005(7) -0.004(6) 0.001(7)
C(27) 0.036(8) 0.06(1) 0.057(9) 0.006(8) 0.017(7) -0.009(8)
C(28) 0.05(1) 0.11(2) 0.06(1) 0.02(1) -0.007(8) -0.01(1)
C(29) 0.08(1) 0.08(1) 0.07(1) 0.03(1) -0.01(1) -0.02(1)
C(30) 0.08(1) 0.06(1) 0.11(2) 0.00(1) 0.02(1) -0.02(1)
C(31) 0.040(9) 0.050(10) 0.10(1) -0.007(8) 0.021(9) -0.019(10)

loop_
_atom_type_symbol
_atom_type_description
_atom_type_scat_dispersion_real
_atom_type_scat_dispersion_imag
_atom_type_scat_source
C C 0.003 0.002
;International Tables for Crystallography
(1992, Vol. C, Tables 4.2.6.8 and 6.1.1.1)
;
H H 0.000 0.000
;International Tables for Crystallography
(1992, Vol. C, Table 6.1.1.2)
;
Ir Ir -1.444 7.990
;International Tables for Crystallography
(1992, Vol. C, Tables 4.2.6.8 and 6.1.1.1)
;
N N 0.006 0.003
;International Tables for Crystallography
(1992, Vol. C, Tables 4.2.6.8 and 6.1.1.1)
;
O O 0.011 0.006
;International Tables for Crystallography
(1992, Vol. C, Tables 4.2.6.8 and 6.1.1.1)
;
P P 0.102 0.094
;International Tables for Crystallography
(1992, Vol. C, Tables 4.2.6.8 and 6.1.1.1)
;
S S 0.125 0.123
;International Tables for Crystallography
(1992, Vol. C, Tables 4.2.6.8 and 6.1.1.1)
;

loop_
_geom_angle_atom_site_label_1
_geom_angle_atom_site_label_2
_geom_angle_atom_site_label_3
_geom_angle
_geom_angle_publ_flag
Ir(2) Ir(1) S(1) 53.19(10) yes
Ir(2) Ir(1) P(1) 91.7(1) yes
Ir(2) Ir(1) C(1) 103.2(3) yes
Ir(2) Ir(1) C(2) 138.6(4) yes
Ir(2) Ir(1) C(3) 155.9(4) yes
Ir(2) Ir(1) C(4) 119.7(4) yes
Ir(2) Ir(1) C(5) 94.0(3) yes
S(1) Ir(1) P(1) 91.5(1) yes
S(1) Ir(1) C(1) 140.4(4) yes
S(1) Ir(1) C(2) 160.9(4) yes
S(1) Ir(1) C(3) 124.2(4) yes
S(1) Ir(1) C(4) 99.9(4) yes
S(1) Ir(1) C(5) 107.3(3) yes
P(1) Ir(1) C(1) 123.4(4) yes
P(1) Ir(1) C(2) 101.8(4) yes
P(1) Ir(1) C(3) 112.4(4) yes
P(1) Ir(1) C(4) 147.3(4) yes
P(1) Ir(1) C(5) 159.9(4) yes
C(1) Ir(1) C(2) 37.5(5) yes
C(1) Ir(1) C(3) 63.0(5) yes
C(1) Ir(1) C(4) 61.8(5) yes
C(1) Ir(1) C(5) 36.5(5) yes
C(2) Ir(1) C(3) 37.7(5) yes
C(2) Ir(1) C(4) 61.7(5) yes
C(2) Ir(1) C(5) 62.0(5) yes
C(3) Ir(1) C(4) 37.1(5) yes
C(3) Ir(1) C(5) 63.0(5) yes
C(4) Ir(1) C(5) 37.6(5) yes
Ir(1) Ir(2) S(1) 56.07(9) yes
Ir(1) Ir(2) P(2) 143.1(1) yes
Ir(1) Ir(2) N(1) 107.2(4) yes
S(1) Ir(2) P(2) 92.9(1) yes
S(1) Ir(2) N(1) 159.8(4) yes
P(2) Ir(2) N(1) 106.5(4) yes
Ir(1) S(1) Ir(2) 70.7(1) yes
Ir(1) P(1) C(11) 120.1(6) yes
Ir(1) P(1) C(12) 115.6(7) yes
Ir(1) P(1) C(13) 114.7(7) yes
C(11) P(1) C(12) 101(1) yes
C(11) P(1) C(13) 98.8(10) yes
C(12) P(1) C(13) 103(1) yes
Ir(2) P(2) C(14) 115.6(4) yes
Ir(2) P(2) C(20) 110.9(5) yes
Ir(2) P(2) C(26) 119.1(5) yes
C(14) P(2) C(20) 103.3(7) yes
C(14) P(2) C(26) 104.3(7) yes
C(20) P(2) C(26) 101.6(7) yes
Ir(2) N(1) O(1) 173(1) yes
Ir(1) C(1) C(2) 70.5(8) yes
Ir(1) C(1) C(5) 72.6(8) yes
Ir(1) C(1) C(6) 127(1) yes
C(2) C(1) C(5) 108(1) yes
C(2) C(1) C(6) 125(1) yes
C(5) C(1) C(6) 125(1) yes
Ir(1) C(2) C(1) 72.0(8) yes
Ir(1) C(2) C(3) 72.1(8) yes
Ir(1) C(2) C(7) 128(1) yes
C(1) C(2) C(3) 109(1) yes
C(1) C(2) C(7) 125(1) yes
C(3) C(2) C(7) 124(1) yes
Ir(1) C(3) C(2) 70.2(8) yes
Ir(1) C(3) C(4) 72.0(8) yes
Ir(1) C(3) C(8) 128(1) yes
C(2) C(3) C(4) 106(1) yes
C(2) C(3) C(8) 128(1) yes
C(4) C(3) C(8) 125(1) yes
Ir(1) C(4) C(3) 70.9(8) yes
Ir(1) C(4) C(5) 71.3(8) yes
Ir(1) C(4) C(9) 125(1) yes
C(3) C(4) C(5) 109(1) yes
C(3) C(4) C(9) 125(1) yes
C(5) C(4) C(9) 125(1) yes
Ir(1) C(5) C(1) 70.9(8) yes
Ir(1) C(5) C(4) 71.1(8) yes
Ir(1) C(5) C(10) 127.1(10) yes
C(1) C(5) C(4) 107(1) yes
C(1) C(5) C(10) 127(1) yes
C(4) C(5) C(10) 125(1) yes
C(1) C(6) H(1) 109.5 no
C(1) C(6) H(2) 109.5 no
C(1) C(6) H(3) 109.5 no
H(1) C(6) H(2) 109.5 no
H(1) C(6) H(3) 109.5 no
H(2) C(6) H(3) 109.5 no
C(2) C(7) H(4) 109.5 no
C(2) C(7) H(5) 109.5 no
C(2) C(7) H(6) 109.5 no
H(4) C(7) H(5) 109.5 no
H(4) C(7) H(6) 109.5 no
H(5) C(7) H(6) 109.5 no
C(3) C(8) H(7) 109.5 no
C(3) C(8) H(8) 109.5 no
C(3) C(8) H(9) 109.5 no
H(7) C(8) H(8) 109.5 no
H(7) C(8) H(9) 109.5 no
H(8) C(8) H(9) 109.5 no
C(4) C(9) H(10) 109.5 no
C(4) C(9) H(11) 109.5 no
C(4) C(9) H(12) 109.5 no
H(10) C(9) H(11) 109.5 no
H(10) C(9) H(12) 109.5 no
H(11) C(9) H(12) 109.5 no
C(5) C(10) H(13) 109.5 no
C(5) C(10) H(14) 109.5 no
C(5) C(10) H(15) 109.5 no
H(13) C(10) H(14) 109.5 no
H(13) C(10) H(15) 109.5 no
H(14) C(10) H(15) 109.5 no
P(1) C(11) H(16) 109.5 no
P(1) C(11) H(17) 109.5 no
P(1) C(11) H(18) 109.5 no
H(16) C(11) H(17) 109.5 no
H(16) C(11) H(18) 109.5 no
H(17) C(11) H(18) 109.5 no
P(1) C(12) H(19) 109.5 no
P(1) C(12) H(20) 109.5 no
P(1) C(12) H(21) 109.5 no
H(19) C(12) H(20) 109.5 no
H(19) C(12) H(21) 109.5 no
H(20) C(12) H(21) 109.5 no
P(1) C(13) H(22) 109.5 no
P(1) C(13) H(23) 109.5 no
P(1) C(13) H(24) 109.5 no
H(22) C(13) H(23) 109.5 no
H(22) C(13) H(24) 109.5 no
H(23) C(13) H(24) 109.5 no
P(2) C(14) C(15) 120(1) yes
P(2) C(14) C(19) 122(1) yes
C(15) C(14) C(19) 116(1) yes
C(14) C(15) C(16) 121(1) yes
C(14) C(15) H(25) 119.1 no
C(16) C(15) H(25) 119.1 no
C(15) C(16) C(17) 119(1) yes
C(15) C(16) H(26) 120.3 no
C(17) C(16) H(26) 120.3 no
C(16) C(17) C(18) 119(1) yes
C(16) C(17) H(27) 120.1 no
C(18) C(17) H(27) 120.1 no
C(17) C(18) C(19) 121(1) yes
C(17) C(18) H(28) 119.5 no
C(19) C(18) H(28) 119.5 no
C(14) C(19) C(18) 120(1) yes
C(14) C(19) H(29) 119.5 no
C(18) C(19) H(29) 119.5 no
P(2) C(20) C(21) 116(1) yes
P(2) C(20) C(25) 125(1) yes
C(21) C(20) C(25) 117(1) yes
C(20) C(21) C(22) 120(1) yes
C(20) C(21) H(30) 119.5 no
C(22) C(21) H(30) 119.5 no
C(21) C(22) C(23) 119(1) yes
C(21) C(22) H(31) 120.5 no
C(23) C(22) H(31) 120.5 no
C(22) C(23) C(24) 119(1) yes
C(22) C(23) H(32) 120.3 no
C(24) C(23) H(32) 120.3 no
C(23) C(24) C(25) 121(1) yes
C(23) C(24) H(33) 119.5 no
C(25) C(24) H(33) 119.5 no
C(20) C(25) C(24) 121(1) yes
C(20) C(25) H(34) 119.1 no
C(24) C(25) H(34) 119.1 no
P(2) C(26) C(27) 121(1) yes
P(2) C(26) C(31) 119(1) yes
C(27) C(26) C(31) 119(1) yes
C(26) C(27) C(28) 119(1) yes
C(26) C(27) H(35) 120.4 no
C(28) C(27) H(35) 120.4 no
C(27) C(28) C(29) 120(1) yes
C(27) C(28) H(36) 119.5 no
C(29) C(28) H(36) 119.5 no
C(28) C(29) C(30) 119(1) yes
C(28) C(29) H(37) 120.3 no
C(30) C(29) H(37) 120.3 no
C(29) C(30) C(31) 120(1) yes
C(29) C(30) H(38) 119.6 no
C(31) C(30) H(38) 119.6 no
C(26) C(31) C(30) 119(1) yes
C(26) C(31) H(39) 120.1 no
C(30) C(31) H(39) 120.1 no

loop_
_geom_bond_atom_site_label_1
_geom_bond_atom_site_label_2
_geom_bond_distance
_geom_bond_publ_flag
Ir(1) Ir(2) 2.643(1) yes
Ir(1) S(1) 2.323(3) yes
Ir(1) P(1) 2.236(4) yes
Ir(1) C(1) 2.22(1) yes
Ir(1) C(2) 2.20(1) yes
Ir(1) C(3) 2.23(1) yes
Ir(1) C(4) 2.24(1) yes
Ir(1) C(5) 2.25(1) yes
Ir(2) S(1) 2.241(4) yes
Ir(2) P(2) 2.292(4) yes
Ir(2) N(1) 1.75(2) yes
P(1) C(11) 1.80(2) yes
P(1) C(12) 1.79(2) yes
P(1) C(13) 1.82(2) yes
P(2) C(14) 1.82(2) yes
P(2) C(20) 1.82(1) yes
P(2) C(26) 1.83(1) yes
O(1) N(1) 1.20(2) yes
C(1) C(2) 1.42(2) yes
C(1) C(5) 1.40(2) yes
C(1) C(6) 1.50(2) yes
C(2) C(3) 1.43(2) yes
C(2) C(7) 1.52(2) yes
C(3) C(4) 1.42(2) yes
C(3) C(8) 1.49(2) yes
C(4) C(5) 1.45(2) yes
C(4) C(9) 1.49(2) yes
C(5) C(10) 1.49(2) yes
C(6) H(1) 0.950 no
C(6) H(2) 0.950 no
C(6) H(3) 0.950 no
C(7) H(4) 0.950 no
C(7) H(5) 0.950 no
C(7) H(6) 0.950 no
C(8) H(7) 0.950 no
C(8) H(8) 0.950 no
C(8) H(9) 0.950 no
C(9) H(10) 0.950 no
C(9) H(11) 0.950 no
C(9) H(12) 0.950 no
C(10) H(13) 0.950 no
C(10) H(14) 0.950 no
C(10) H(15) 0.950 no
C(11) H(16) 0.950 no
C(11) H(17) 0.950 no
C(11) H(18) 0.950 no
C(12) H(19) 0.950 no
C(12) H(20) 0.950 no
C(12) H(21) 0.950 no
C(13) H(22) 0.950 no
C(13) H(23) 0.950 no
C(13) H(24) 0.950 no
C(14) C(15) 1.38(2) yes
C(14) C(19) 1.40(2) yes
C(15) C(16) 1.39(2) yes
C(15) H(25) 0.950 no
C(16) C(17) 1.38(2) yes
C(16) H(26) 0.950 no
C(17) C(18) 1.35(3) yes
C(17) H(27) 0.950 no
C(18) C(19) 1.38(2) yes
C(18) H(28) 0.950 no
C(19) H(29) 0.950 no
C(20) C(21) 1.39(2) yes
C(20) C(25) 1.36(2) yes
C(21) C(22) 1.40(2) yes
C(21) H(30) 0.950 no
C(22) C(23) 1.38(3) yes
C(22) H(31) 0.950 no
C(23) C(24) 1.36(3) yes
C(23) H(32) 0.950 no
C(24) C(25) 1.37(2) yes
C(24) H(33) 0.950 no
C(25) H(34) 0.950 no
C(26) C(27) 1.39(2) yes
C(26) C(31) 1.37(2) yes
C(27) C(28) 1.38(2) yes
C(27) H(35) 0.950 no
C(28) C(29) 1.36(3) yes
C(28) H(36) 0.950 no
C(29) C(30) 1.36(3) yes
C(29) H(37) 0.950 no
C(30) C(31) 1.38(2) yes
C(30) H(38) 0.950 no
C(31) H(39) 0.950 no

loop_
_geom_contact_atom_site_label_1
_geom_contact_atom_site_label_2
_geom_contact_distance
_geom_contact_site_symmetry_2
Ir(1) Ir(2) 2.643(1) .
O(1) C(6) 3.48(2) 3_555
O(1) C(17) 3.59(2) 2_455
C(11) C(23) 3.51(3) 4_555

loop_
_geom_torsion_atom_site_label_1
_geom_torsion_atom_site_label_2
_geom_torsion_atom_site_label_3
_geom_torsion_atom_site_label_4
_geom_torsion
_geom_torsion_publ_flag
Ir(1) Ir(2) P(2) C(14) -38.7(6) yes
Ir(1) Ir(2) P(2) C(20) -155.9(5) yes
Ir(1) Ir(2) P(2) C(26) 86.8(6) yes
Ir(1) Ir(2) N(1) O(1) -110(11) yes
Ir(1) S(1) Ir(2) P(2) 158.7(1) yes
Ir(1) S(1) Ir(2) N(1) -37(1) yes
Ir(1) C(1) C(2) C(3) 62(1) yes
Ir(1) C(1) C(2) C(7) -125(1) yes
Ir(1) C(1) C(5) C(4) -62.1(9) yes
Ir(1) C(1) C(5) C(10) 122(1) yes
Ir(1) C(2) C(1) C(5) -63.1(10) yes
Ir(1) C(2) C(1) C(6) 122(1) yes
Ir(1) C(2) C(3) C(4) 63.5(10) yes
Ir(1) C(2) C(3) C(8) -124(1) yes
Ir(1) C(3) C(2) C(1) -62.8(10) yes
Ir(1) C(3) C(2) C(7) 125(1) yes
Ir(1) C(3) C(4) C(5) 61.4(10) yes
Ir(1) C(3) C(4) C(9) -120(1) yes
Ir(1) C(4) C(3) C(2) -62.3(10) yes
Ir(1) C(4) C(3) C(8) 125(1) yes
Ir(1) C(4) C(5) C(1) 62.0(10) yes
Ir(1) C(4) C(5) C(10) -122(1) yes
Ir(1) C(5) C(1) C(2) 61.8(10) yes
Ir(1) C(5) C(1) C(6) -123(1) yes
Ir(1) C(5) C(4) C(3) -61.2(10) yes
Ir(1) C(5) C(4) C(9) 120(1) yes
Ir(2) Ir(1) P(1) C(11) 46.0(10) yes
Ir(2) Ir(1) P(1) C(12) -76(1) yes
Ir(2) Ir(1) P(1) C(13) 163.4(8) yes
Ir(2) Ir(1) C(1) C(2) 163.7(8) yes
Ir(2) Ir(1) C(1) C(5) -78.7(7) yes
Ir(2) Ir(1) C(1) C(6) 43(1) yes
Ir(2) Ir(1) C(2) C(1) -24(1) yes
Ir(2) Ir(1) C(2) C(3) -142.2(7) yes
Ir(2) Ir(1) C(2) C(7) 97(1) yes
Ir(2) Ir(1) C(3) C(2) 96(1) yes
Ir(2) Ir(1) C(3) C(4) -18(1) yes
Ir(2) Ir(1) C(3) C(8) -139(1) yes
Ir(2) Ir(1) C(4) C(3) 171.3(7) yes
Ir(2) Ir(1) C(4) C(5) 52.5(8) yes
Ir(2) Ir(1) C(4) C(9) -68(1) yes
Ir(2) Ir(1) C(5) C(1) 106.8(7) yes
Ir(2) Ir(1) C(5) C(4) -136.3(7) yes
Ir(2) Ir(1) C(5) C(10) -16(1) yes
Ir(2) S(1) Ir(1) P(1) 91.0(1) yes
Ir(2) S(1) Ir(1) C(1) -62.7(6) yes
Ir(2) S(1) Ir(1) C(2) -134(1) yes
Ir(2) S(1) Ir(1) C(3) -150.5(5) yes
Ir(2) S(1) Ir(1) C(4) -119.8(4) yes
Ir(2) S(1) Ir(1) C(5) -81.8(4) yes
Ir(2) P(2) C(14) C(15) 44(1) yes
Ir(2) P(2) C(14) C(19) -135(1) yes
Ir(2) P(2) C(20) C(21) 57(1) yes
Ir(2) P(2) C(20) C(25) -122(1) yes
Ir(2) P(2) C(26) C(27) -159(1) yes
Ir(2) P(2) C(26) C(31) 22(1) yes
S(1) Ir(1) Ir(2) P(2) -37.3(2) yes
S(1) Ir(1) Ir(2) N(1) 167.3(5) yes
S(1) Ir(1) P(1) C(11) -7.2(10) yes
S(1) Ir(1) P(1) C(12) -129(1) yes
S(1) Ir(1) P(1) C(13) 110.2(8) yes
S(1) Ir(1) C(1) C(2) -149.3(7) yes
S(1) Ir(1) C(1) C(5) -31(1) yes
S(1) Ir(1) C(1) C(6) 90(1) yes
S(1) Ir(1) C(2) C(1) 96(1) yes
S(1) Ir(1) C(2) C(3) -21(1) yes
S(1) Ir(1) C(2) C(7) -142(1) yes
S(1) Ir(1) C(3) C(2) 171.5(7) yes
S(1) Ir(1) C(3) C(4) 56.3(10) yes
S(1) Ir(1) C(3) C(8) -64(1) yes
S(1) Ir(1) C(4) C(3) -135.7(8) yes
S(1) Ir(1) C(4) C(5) 105.6(7) yes
S(1) Ir(1) C(4) C(9) -15(1) yes
S(1) Ir(1) C(5) C(1) 159.4(7) yes
S(1) Ir(1) C(5) C(4) -83.7(7) yes
S(1) Ir(1) C(5) C(10) 36(1) yes
S(1) Ir(2) Ir(1) P(1) -90.6(2) yes
S(1) Ir(2) Ir(1) C(1) 144.5(4) yes
S(1) Ir(2) Ir(1) C(2) 159.4(6) yes
S(1) Ir(2) Ir(1) C(3) 92.6(10) yes
S(1) Ir(2) Ir(1) C(4) 79.6(4) yes
S(1) Ir(2) Ir(1) C(5) 108.7(4) yes
S(1) Ir(2) P(2) C(14) -68.9(5) yes
S(1) Ir(2) P(2) C(20) 173.9(6) yes
S(1) Ir(2) P(2) C(26) 56.6(6) yes
S(1) Ir(2) N(1) O(1) -78(12) yes
P(1) Ir(1) Ir(2) P(2) -127.9(2) yes
P(1) Ir(1) Ir(2) N(1) 76.7(4) yes
P(1) Ir(1) C(1) C(2) 62.8(9) yes
P(1) Ir(1) C(1) C(5) -179.7(6) yes
P(1) Ir(1) C(1) C(6) -57(1) yes
P(1) Ir(1) C(2) C(1) -130.7(8) yes
P(1) Ir(1) C(2) C(3) 111.4(8) yes
P(1) Ir(1) C(2) C(7) -8(1) yes
P(1) Ir(1) C(3) C(2) -80.2(8) yes
P(1) Ir(1) C(3) C(4) 164.6(7) yes
P(1) Ir(1) C(3) C(8) 43(1) yes
P(1) Ir(1) C(4) C(3) -27(1) yes
P(1) Ir(1) C(4) C(5) -145.8(7) yes
P(1) Ir(1) C(4) C(9) 92(1) yes
P(1) Ir(1) C(5) C(1) 0(1) yes
P(1) Ir(1) C(5) C(4) 117(1) yes
P(1) Ir(1) C(5) C(10) -122(1) yes
P(2) Ir(2) Ir(1) C(1) 107.2(4) yes
P(2) Ir(2) Ir(1) C(2) 122.1(6) yes
P(2) Ir(2) Ir(1) C(3) 55.3(10) yes
P(2) Ir(2) Ir(1) C(4) 42.4(5) yes
P(2) Ir(2) Ir(1) C(5) 71.4(4) yes
P(2) Ir(2) N(1) O(1) 84(11) yes
P(2) C(14) C(15) C(16) 178(1) yes
P(2) C(14) C(19) C(18) -177(1) yes
P(2) C(20) C(21) C(22) 176(1) yes
P(2) C(20) C(25) C(24) -177(1) yes
P(2) C(26) C(27) C(28) -177(1) yes
P(2) C(26) C(31) C(30) 175(1) yes
N(1) Ir(2) Ir(1) C(1) -48.2(6) yes
N(1) Ir(2) Ir(1) C(2) -33.3(7) yes
N(1) Ir(2) Ir(1) C(3) -100(1) yes
N(1) Ir(2) Ir(1) C(4) -113.0(6) yes
N(1) Ir(2) Ir(1) C(5) -84.0(6) yes
N(1) Ir(2) P(2) C(14) 116.8(7) yes
N(1) Ir(2) P(2) C(20) -0.4(7) yes
N(1) Ir(2) P(2) C(26) -117.7(7) yes
C(1) Ir(1) P(1) C(11) 153(1) yes
C(1) Ir(1) P(1) C(12) 30(1) yes
C(1) Ir(1) P(1) C(13) -89.6(9) yes
C(1) Ir(1) C(2) C(3) -117(1) yes
C(1) Ir(1) C(2) C(7) 121(1) yes
C(1) Ir(1) C(3) C(2) 37.1(8) yes
C(1) Ir(1) C(3) C(4) -78.1(9) yes
C(1) Ir(1) C(3) C(8) 161(1) yes
C(1) Ir(1) C(4) C(3) 81.7(9) yes
C(1) Ir(1) C(4) C(5) -37.0(7) yes
C(1) Ir(1) C(4) C(9) -158(1) yes
C(1) Ir(1) C(5) C(4) 116(1) yes
C(1) Ir(1) C(5) C(10) -122(1) yes
C(1) C(2) Ir(1) C(3) 117(1) yes
C(1) C(2) Ir(1) C(4) 79.6(9) yes
C(1) C(2) Ir(1) C(5) 36.7(8) yes
C(1) C(2) C(3) C(4) 0(1) yes
C(1) C(2) C(3) C(8) 172(1) yes
C(1) C(5) Ir(1) C(2) -37.7(8) yes
C(1) C(5) Ir(1) C(3) -80.4(8) yes
C(1) C(5) Ir(1) C(4) -116(1) yes
C(1) C(5) C(4) C(3) 0(1) yes
C(1) C(5) C(4) C(9) -177(1) yes
C(2) Ir(1) P(1) C(11) -173(1) yes
C(2) Ir(1) P(1) C(12) 64(1) yes
C(2) Ir(1) P(1) C(13) -56.0(9) yes
C(2) Ir(1) C(1) C(5) 117(1) yes
C(2) Ir(1) C(1) C(6) -120(1) yes
C(2) Ir(1) C(3) C(4) -115(1) yes
C(2) Ir(1) C(3) C(8) 123(1) yes
C(2) Ir(1) C(4) C(3) 38.9(8) yes
C(2) Ir(1) C(4) C(5) -79.8(8) yes
C(2) Ir(1) C(4) C(9) 158(1) yes
C(2) Ir(1) C(5) C(4) 79.2(8) yes
C(2) Ir(1) C(5) C(10) -160(1) yes
C(2) C(1) Ir(1) C(3) -37.4(8) yes
C(2) C(1) Ir(1) C(4) -79.4(9) yes
C(2) C(1) Ir(1) C(5) -117(1) yes
C(2) C(1) C(5) C(4) 0(1) yes
C(2) C(1) C(5) C(10) -175(1) yes
C(2) C(3) Ir(1) C(4) 115(1) yes
C(2) C(3) Ir(1) C(5) 78.3(9) yes
C(2) C(3) C(4) C(5) 0(1) yes
C(2) C(3) C(4) C(9) 177(1) yes
C(3) Ir(1) P(1) C(11) -135(1) yes
C(3) Ir(1) P(1) C(12) 102(1) yes
C(3) Ir(1) P(1) C(13) -18.0(9) yes
C(3) Ir(1) C(1) C(5) 80.2(8) yes
C(3) Ir(1) C(1) C(6) -157(1) yes
C(3) Ir(1) C(2) C(7) -120(1) yes
C(3) Ir(1) C(4) C(5) -118(1) yes
C(3) Ir(1) C(4) C(9) 119(1) yes
C(3) Ir(1) C(5) C(4) 36.4(7) yes
C(3) Ir(1) C(5) C(10) 156(1) yes
C(3) C(2) Ir(1) C(4) -38.3(8) yes
C(3) C(2) Ir(1) C(5) -81.2(9) yes
C(3) C(2) C(1) C(5) 0(1) yes
C(3) C(2) C(1) C(6) -174(1) yes
C(3) C(4) Ir(1) C(5) 118(1) yes
C(3) C(4) C(5) C(10) 176(1) yes
C(4) Ir(1) P(1) C(11) -118(1) yes
C(4) Ir(1) P(1) C(12) 119(1) yes
C(4) Ir(1) P(1) C(13) 0(1) yes
C(4) Ir(1) C(1) C(5) 38.1(7) yes
C(4) Ir(1) C(1) C(6) 160(1) yes
C(4) Ir(1) C(2) C(7) -158(1) yes
C(4) Ir(1) C(3) C(8) -120(1) yes
C(4) Ir(1) C(5) C(10) 120(1) yes
C(4) C(3) Ir(1) C(5) -36.9(8) yes
C(4) C(3) C(2) C(7) -171(1) yes
C(4) C(5) C(1) C(6) 174(1) yes
C(5) Ir(1) P(1) C(11) 152(1) yes
C(5) Ir(1) P(1) C(12) 30(1) yes
C(5) Ir(1) P(1) C(13) -90(1) yes
C(5) Ir(1) C(1) C(6) 122(1) yes
C(5) Ir(1) C(2) C(7) 158(1) yes
C(5) Ir(1) C(3) C(8) -157(1) yes
C(5) Ir(1) C(4) C(9) -121(1) yes
C(5) C(1) C(2) C(7) 171(1) yes
C(5) C(4) C(3) C(8) -173(1) yes
C(6) C(1) C(2) C(7) -3(2) yes
C(6) C(1) C(5) C(10) -1(2) yes
C(7) C(2) C(3) C(8) 1(2) yes
C(8) C(3) C(4) C(9) 4(2) yes
C(9) C(4) C(5) C(10) -2(2) yes
C(14) P(2) C(20) C(21) -66(1) yes
C(14) P(2) C(20) C(25) 113(1) yes
C(14) P(2) C(26) C(27) -29(1) yes
C(14) P(2) C(26) C(31) 152(1) yes
C(14) C(15) C(16) C(17) 1(2) yes
C(14) C(19) C(18) C(17) -4(3) yes
C(15) C(14) P(2) C(20) 165(1) yes
C(15) C(14) P(2) C(26) -88(1) yes
C(15) C(14) C(19) C(18) 2(2) yes
C(15) C(16) C(17) C(18) -2(2) yes
C(16) C(15) C(14) C(19) 0(2) yes
C(16) C(17) C(18) C(19) 4(3) yes
C(19) C(14) P(2) C(20) -14(1) yes
C(19) C(14) P(2) C(26) 91(1) yes
C(20) P(2) C(26) C(27) 78(1) yes
C(20) P(2) C(26) C(31) -100(1) yes
C(20) C(21) C(22) C(23) 2(3) yes
C(20) C(25) C(24) C(23) 0(3) yes
C(21) C(20) P(2) C(26) -174(1) yes
C(21) C(20) C(25) C(24) 2(2) yes
C(21) C(22) C(23) C(24) 0(3) yes
C(22) C(21) C(20) C(25) -3(2) yes
C(22) C(23) C(24) C(25) 0(3) yes
C(25) C(20) P(2) C(26) 5(1) yes
C(26) C(27) C(28) C(29) 2(2) yes
C(26) C(31) C(30) C(29) 3(3) yes
C(27) C(26) C(31) C(30) -2(2) yes
C(27) C(28) C(29) C(30) -2(3) yes
C(28) C(27) C(26) C(31) 0(2) yes
C(28) C(29) C(30) C(31) 0(3) yes
C(28) C(29) C(30) C(31) 0(3) yes
